data_1510304
loop_
_publ_author_name
'Scott, B.A.'
'Walker, D.'
'Wang, Y.-H.'

_publ_section_title
;
 Composition and structure of a new palladate Ca4-1.5x Aux Pd4 O8 (x=0.54)
 synthesized at high pressure
;
_journal_name_full 'Journal of Alloys Compd.'
_journal_page_first 77
_journal_page_last 83
_journal_paper_doi 10.1016/S0925-8388(99)00482-X
_journal_volume 292
_journal_year 1999
_chemical_formula_sum 'Au0.54 Ca3.19 O8 Pd4'
_chemical_name_systematic 'Ca3.19 Au0.54 Pd4 O8'
_space_group_IT_number 131
_symmetry_space_group_name_Hall '-P 4c 2'
_symmetry_space_group_name_H-M 'P 42/m m c'
_cell_angle_alpha 90
_cell_angle_beta 90
_cell_angle_gamma 90
_cell_formula_units_Z 1
_cell_length_a 5.8484
_cell_length_b 5.8484
_cell_length_c 5.5643
_cell_volume 190.320
_citation_journal_id_ASTM JALCEU
_cod_data_source_file gold_37.cif
_cod_data_source_block Au0.54Ca3.19O8Pd4
_cod_original_cell_volume 190.3201
_cod_database_code 1510304

loop_
_symmetry_equiv_pos_as_xyz
x,y,z
-y,x,z+1/2
-x,-y,z
y,-x,z+1/2
x,-y,-z
y,x,-z+1/2
-x,y,-z
-y,-x,-z+1/2
-x,-y,-z
y,-x,-z-1/2
x,y,-z
-y,x,-z-1/2
-x,y,z
-y,-x,z-1/2
x,-y,z
y,x,z-1/2

loop_
_atom_site_label
_atom_site_type_symbol
_atom_site_fract_x
_atom_site_fract_y
_atom_site_fract_z
_atom_site_occupancy
_atom_site_U_iso_or_equiv
Ca2 Ca+2 0.5 0.5 0 0.6 0.0
Pd1 Pd+2 0.24324 0 0 1 0.0
Au1 Au+3 0.5 0.5 0.25 0.27 0.0
Ca1 Ca+2 0 0.5 0 1 0.0
O1 O-2 0.2546 0.2546 0.25 1 0.0
